data_7212988
loop_
_publ_author_name
'Lebon, Florence'
'Ledecq, Marie'
'Benatallah, Zohra'
'Sicsic, Sames'
'Lapouyade, Ren\'e'
'Kahn, Olivier'
'Gar\,con, Arnaud'
'Reboud-Ravaux, Mich\`ele'
'Durant, Fran\,cois'

_publ_section_title
;
 Synthesis and structural analysis of copper(II) pyridine amide complexes
 as HIV-1 protease inhibitors
;
_journal_issue 4
_journal_name_full 'Journal of the Chemical Society, Perkin Transactions 2'
_journal_page_first 795
_journal_paper_doi 10.1039/a809270b
_journal_year 1999
_chemical_formula_sum 'C36 H32 Cl2 Cu N4 O12'
_chemical_formula_weight 847.1
_chemical_name_systematic
; 
 ? 
;
_space_group_IT_number 2
_symmetry_cell_setting triclinic
_symmetry_space_group_name_Hall '-P 1'
_symmetry_space_group_name_H-M 'P -1'
_atom_sites_solution_hydrogens geom
_atom_sites_solution_primary direct
_atom_sites_solution_secondary difmap
_audit_creation_method SHELXL
_cell_angle_alpha 88.050(5)
_cell_angle_beta 72.984(5)
_cell_angle_gamma 64.944(4)
_cell_formula_units_Z 2
_cell_length_a 8.5440(10)
_cell_length_b 8.8580(10)
_cell_length_c 13.7070(10)
_cell_measurement_reflns_used 25
_cell_measurement_temperature 293(2)
_cell_measurement_theta_max 72.0
_cell_measurement_theta_min 2.1
_cell_volume 893.77(17)
_computing_structure_refinement 'SHELXL-93 (Sheldrick, 1993)'
_computing_structure_solution 'SHELXS-86 (Sheldrick, 1990)'
_diffrn_ambient_temperature 293(2)
_diffrn_measurement_device Enraf-Nonius-cad-4
_diffrn_measurement_method omega-2-theta
_diffrn_radiation_monochromator graphite
_diffrn_radiation_source 'fine-focus sealed tube'
_diffrn_radiation_type CuKa
_diffrn_radiation_wavelength 1.54178
_diffrn_reflns_av_R_equivalents 0.0000
_diffrn_reflns_av_sigmaI/netI 0.0154
_diffrn_reflns_limit_h_max 10
_diffrn_reflns_limit_h_min -9
_diffrn_reflns_limit_k_max 10
_diffrn_reflns_limit_k_min 0
_diffrn_reflns_limit_l_max 16
_diffrn_reflns_limit_l_min -16
_diffrn_reflns_number 3518
_diffrn_reflns_theta_max 71.91
_diffrn_reflns_theta_min 3.39
_diffrn_standards_decay_% 4
_diffrn_standards_interval_time 3600
_diffrn_standards_number 3
_exptl_absorpt_coefficient_mu 2.858
_exptl_absorpt_correction_T_max 0.9963
_exptl_absorpt_correction_T_min 0.8056
_exptl_absorpt_correction_type psi-scan
_exptl_crystal_colour Green
_exptl_crystal_density_diffrn 1.574
_exptl_crystal_density_meas ?
_exptl_crystal_density_method none
_exptl_crystal_description Prismatic
_exptl_crystal_F_000 435
_exptl_crystal_size_max 0.35
_exptl_crystal_size_mid 0.13
_exptl_crystal_size_min 0.05
_refine_diff_density_max .547
_refine_diff_density_min -1.008
_refine_diff_density_rms .064
_refine_ls_extinction_method none
_refine_ls_goodness_of_fit_all 1.040
_refine_ls_goodness_of_fit_obs 1.070
_refine_ls_hydrogen_treatment refxyz
_refine_ls_matrix_type full
_refine_ls_number_parameters 278
_refine_ls_number_reflns 3518
_refine_ls_number_restraints 0
_refine_ls_restrained_S_all 1.040
_refine_ls_restrained_S_obs 1.070
_refine_ls_R_factor_all 0.0463
_refine_ls_R_factor_obs 0.0432
_refine_ls_shift/esd_max 0.071
_refine_ls_shift/esd_mean 0.007
_refine_ls_structure_factor_coef Fsqd
_refine_ls_weighting_details 'w=1/[s^2^(Fo^2^)+( 0.0522P)^2^+0.7501P] where P=(Fo^2^+2Fc^2^)/3'
_refine_ls_weighting_scheme calc
_refine_ls_wR_factor_all 0.1135
_refine_ls_wR_factor_obs 0.1116
_reflns_number_observed 3232
_reflns_number_total 3518
_reflns_observed_criterion >2sigma(I)
_cod_data_source_file 809270bsup1.cif
_cod_data_source_block zb35
_cod_depositor_comments
;
The following automatic conversions were performed:

'_symmetry_cell_setting' value 'Triclinic' changed to 'triclinic'
according to /home/saulius/struct/CIF-dictionaries/cif_core.dic
dictionary named 'cif_core.dic' version 2.4.2 from 2011-04-26.

Automatic conversion script
Id: cif_fix_values 1891 2012-01-12 08:04:46Z andrius 

The following automatic conversions were performed:

'_exptl_crystal_density_meas' value 'none' was changed to '?' - the
value is perceived as not measured.

Automatic conversion script
Id: cif_fix_values 3008 2015-01-20 13:52:24Z robertas 

The following automatic conversions were performed:

'_refine_ls_weighting_scheme' value 'calc w=1/[s^2^(Fo^2^)+(
0.0522P)^2^+0.7501P] where P=(Fo^2^+2Fc^2^)/3' was changed to 'calc'.
New tag '_refine_ls_weighting_details' was created. The value of the
new tag was set to 'w=1/[s^2^(Fo^2^)+( 0.0522P)^2^+0.7501P] where
P=(Fo^2^+2Fc^2^)/3'.

Automatic conversion script
Id: cif_fix_values 3143 2015-03-26 13:38:13Z robertas 
;
_cod_original_cell_volume 893.8(2)
_cod_original_sg_symbol_H-M P-1
_cod_original_formula_sum 'C36 H32 Cl2 Cu1 N4 O12'
_cod_database_code 7212988

loop_
_symmetry_equiv_pos_as_xyz
'x, y, z'
'-x, -y, -z'

loop_
_atom_site_aniso_label
_atom_site_aniso_U_11
_atom_site_aniso_U_22
_atom_site_aniso_U_33
_atom_site_aniso_U_23
_atom_site_aniso_U_13
_atom_site_aniso_U_12
Cu1 0.0255(2) 0.0409(3) 0.0375(3) -0.0036(2) -0.0130(2) -0.0050(2)
N2 0.0267(8) 0.0375(9) 0.0338(9) 0.0027(7) -0.0106(7) -0.0098(7)
C3 0.0303(10) 0.0431(11) 0.0343(10) 0.0040(8) -0.0114(8) -0.0158(9)
C4 0.0351(12) 0.0543(14) 0.0550(14) -0.0098(11) -0.0160(11) -0.0109(11)
C5 0.0462(14) 0.060(2) 0.0553(15) -0.0149(12) -0.0128(12) -0.0182(12)
C6 0.0547(15) 0.072(2) 0.0470(14) -0.0024(12) -0.0216(12) -0.0310(14)
C7 0.0429(13) 0.066(2) 0.0487(13) 0.0060(12) -0.0241(11) -0.0225(12)
C8 0.0333(11) 0.0483(12) 0.0394(11) 0.0091(9) -0.0153(9) -0.0179(10)
C9 0.0301(11) 0.0515(13) 0.0529(14) 0.0083(11) -0.0201(10) -0.0112(10)
C10 0.0280(10) 0.0430(12) 0.0467(12) 0.0009(10) -0.0116(9) -0.0067(9)
C11 0.0273(10) 0.0379(10) 0.0339(10) 0.0050(8) -0.0087(8) -0.0118(8)
C12 0.0290(10) 0.0377(11) 0.0347(10) 0.0016(8) -0.0077(8) -0.0104(8)
O13 0.0305(8) 0.0511(9) 0.0467(9) -0.0093(7) -0.0162(7) -0.0051(7)
N14 0.0326(9) 0.0413(10) 0.0418(10) -0.0025(8) -0.0094(8) -0.0084(8)
C15 0.0457(13) 0.0479(13) 0.0464(13) -0.0088(10) -0.0078(11) -0.0204(11)
C16 0.0464(13) 0.0537(14) 0.0443(12) -0.0076(10) -0.0139(10) -0.0244(11)
C17 0.066(2) 0.059(2) 0.067(2) 0.0033(13) -0.0273(15) -0.0290(14)
C18 0.111(3) 0.083(2) 0.080(2) 0.025(2) -0.049(2) -0.055(2)
C19 0.119(3) 0.109(3) 0.057(2) 0.015(2) -0.031(2) -0.077(3)
C20 0.073(2) 0.124(3) 0.048(2) -0.023(2) 0.0025(15) -0.060(2)
C21 0.0495(15) 0.074(2) 0.0498(14) -0.0160(13) -0.0122(12) -0.0270(14)
O22 0.0503(12) 0.088(2) 0.079(2) -0.0176(13) -0.0154(11) -0.0017(11)
C23 0.049(2) 0.127(4) 0.136(4) -0.054(3) -0.017(2) 0.003(2)
Cl24 0.0342(3) 0.0838(5) 0.0893(5) 0.0435(4) -0.0198(3) -0.0190(3)
O26 0.0352(10) 0.0752(14) 0.110(2) -0.0073(13) -0.0262(11) -0.0010(10)
O27 0.058(7) 0.152(15) 0.113(12) 0.070(10) 0.024(8) -0.018(7)
O27A 0.102(6) 0.103(5) 0.141(8) 0.069(5) -0.054(6) -0.074(5)
O28 0.092(3) 0.071(3) 0.090(3) -0.033(2) -0.015(3) 0.016(2)
O28A 0.105(6) 0.126(6) 0.171(8) -0.070(6) -0.083(6) 0.015(5)
O25 0.036(3) 0.059(4) 0.112(6) 0.040(4) -0.012(4) -0.005(3)
O25A 0.105(4) 0.117(4) 0.080(3) 0.045(3) -0.054(3) -0.076(4)

loop_
_atom_site_label
_atom_site_type_symbol
_atom_site_fract_x
_atom_site_fract_y
_atom_site_fract_z
_atom_site_U_iso_or_equiv
_atom_site_thermal_displace_type
_atom_site_occupancy
_atom_site_calc_flag
_atom_site_refinement_flags
_atom_site_disorder_group
Cu1 Cu 1.0000 0.0000 1.0000 0.03704(15) Uani 1 d S .
N2 N 0.7593(2) 0.0630(2) 0.96375(13) 0.0338(4) Uani 1 d . .
C3 C 0.7269(3) -0.0010(3) 0.8860(2) 0.0356(4) Uani 1 d . .
C4 C 0.8536(3) -0.1569(3) 0.8301(2) 0.0502(6) Uani 1 d . .
H4 H 0.9590(3) -0.2190(3) 0.8473(2) 0.060 Uiso 1 calc R .
C5 C 0.8226(4) -0.2173(4) 0.7511(2) 0.0557(7) Uani 1 d . .
H5 H 0.9082(4) -0.3197(4) 0.7145(2) 0.067 Uiso 1 calc R .
C6 C 0.6633(4) -0.1273(4) 0.7240(2) 0.0548(6) Uani 1 d . .
H6 H 0.6466(4) -0.1682(4) 0.6682(2) 0.066 Uiso 1 calc R .
C7 C 0.5346(3) 0.0188(4) 0.7792(2) 0.0504(6) Uani 1 d . .
H7 H 0.4279(3) 0.0758(4) 0.7624(2) 0.060 Uiso 1 calc R .
C8 C 0.5604(3) 0.0860(3) 0.8624(2) 0.0394(5) Uani 1 d . .
C9 C 0.4279(3) 0.2326(3) 0.9242(2) 0.0455(5) Uani 1 d . .
H9 H 0.3180(3) 0.2908(3) 0.9108(2) 0.055 Uiso 1 calc R .
C10 C 0.4595(3) 0.2902(3) 1.0037(2) 0.0423(5) Uani 1 d . .
H10 H 0.3708(3) 0.3859(3) 1.0463(2) 0.051 Uiso 1 calc R .
C11 C 0.6282(3) 0.2029(3) 1.0202(2) 0.0341(4) Uani 1 d . .
C12 C 0.6781(3) 0.2590(3) 1.1030(2) 0.0357(4) Uani 1 d . .
O13 O 0.8351(2) 0.1745(2) 1.10940(13) 0.0459(4) Uani 1 d . .
N14 N 0.5613(3) 0.3920(2) 1.16731(14) 0.0416(4) Uani 1 d . .
H14 H 0.4560(3) 0.4478(2) 1.15965(14) 0.050 Uiso 1 calc R .
C15 C 0.6024(4) 0.4501(3) 1.2522(2) 0.0478(6) Uani 1 d . .
H15A H 0.5464(4) 0.5716(3) 1.2609(2) 0.057 Uiso 1 calc R .
H15B H 0.7327(4) 0.4115(3) 1.2353(2) 0.057 Uiso 1 calc R .
C16 C 0.5344(3) 0.3864(3) 1.3506(2) 0.0468(6) Uani 1 d . .
C17 C 0.6408(4) 0.2314(4) 1.3756(2) 0.0617(7) Uani 1 d . .
H17 H 0.7562(4) 0.1672(4) 1.3311(2) 0.074 Uiso 1 calc R .
C18 C 0.5782(6) 0.1712(5) 1.4653(3) 0.0827(10) Uani 1 d . .
H18 H 0.6507(6) 0.0668(5) 1.4811(3) 0.099 Uiso 1 calc R .
C19 C 0.4106(7) 0.2649(6) 1.5304(3) 0.0845(11) Uani 1 d . .
H19 H 0.3696(7) 0.2238(6) 1.5911(3) 0.101 Uiso 1 calc R .
C20 C 0.2996(5) 0.4188(6) 1.5093(2) 0.0796(11) Uani 1 d . .
H20 H 0.1848(5) 0.4810(6) 1.5551(2) 0.096 Uiso 1 calc R .
C21 C 0.3617(4) 0.4816(4) 1.4172(2) 0.0578(7) Uani 1 d . .
O22 O 0.2689(3) 0.6302(3) 1.3855(2) 0.0830(7) Uani 1 d . .
C23 C 0.0907(5) 0.7374(6) 1.4501(4) 0.120(2) Uani 1 d . .
H23A H 0.0968(10) 0.7631(45) 1.5160(12) 0.180 Uiso 1 calc R .
H23B H 0.0133(16) 0.6818(22) 1.4583(27) 0.180 Uiso 1 calc R .
H23C H 0.0425(24) 0.8392(23) 1.4194(17) 0.180 Uiso 1 calc R .
Cl24 Cl 1.00566(9) -0.30461(10) 1.17371(7) 0.0722(3) Uani 1 d . .
O26 O 1.1887(3) -0.3714(3) 1.1662(2) 0.0804(7) Uani 1 d . .
O27 O 0.9091(25) -0.3612(29) 1.2488(16) 0.132(9) Uani 0.35 d P 1
O27A O 0.9135(15) -0.3951(14) 1.2147(8) 0.102(3) Uani 0.65 d P 2
O28 O 0.9232(7) -0.1492(6) 1.2535(4) 0.105(2) Uani 0.59 d P 1
O28A O 1.0392(12) -0.4317(11) 1.0696(8) 0.145(4) Uani 0.41 d P 2
O25 O 0.9251(8) -0.1612(9) 1.1415(7) 0.078(2) Uani 0.38 d P 1
O25A O 0.9706(8) -0.2359(7) 1.0876(4) 0.085(2) Uani 0.62 d P 2

loop_
_atom_type_symbol
_atom_type_description
_atom_type_scat_dispersion_real
_atom_type_scat_dispersion_imag
_atom_type_scat_source
C C .0181 .0091 'International Tables Vol C Tables 4.2.6.8 and 6.1.1.4'
H H .0000 .0000 'International Tables Vol C Tables 4.2.6.8 and 6.1.1.4'
N N .0311 .0180 'International Tables Vol C Tables 4.2.6.8 and 6.1.1.4'
O O .0492 .0322 'International Tables Vol C Tables 4.2.6.8 and 6.1.1.4'
Cl Cl .3639 .7018 'International Tables Vol C Tables 4.2.6.8 and 6.1.1.4'
Cu Cu -1.9646 .5888 'International Tables Vol C Tables 4.2.6.8 and 6.1.1.4'

loop_
_geom_angle_atom_site_label_1
_geom_angle_atom_site_label_2
_geom_angle_atom_site_label_3
_geom_angle
_geom_angle_site_symmetry_1
_geom_angle_site_symmetry_3
O13 Cu1 O13 180.0 . 2_757
O13 Cu1 N2 99.15(7) . 2_757
O13 Cu1 N2 80.85(7) 2_757 2_757
O13 Cu1 N2 80.85(7) . .
O13 Cu1 N2 99.15(7) 2_757 .
N2 Cu1 N2 179.999(1) 2_757 .
C11 N2 C3 118.4(2) . .
C11 N2 Cu1 110.08(14) . .
C3 N2 Cu1 130.88(14) . .
N2 C3 C4 120.9(2) . .
N2 C3 C8 120.7(2) . .
C4 C3 C8 118.4(2) . .
C5 C4 C3 120.5(2) . .
C5 C4 H4 119.8(2) . .
C3 C4 H4 119.77(13) . .
C4 C5 C6 121.2(2) . .
C4 C5 H5 119.4(2) . .
C6 C5 H5 119.42(15) . .
C7 C6 C5 120.0(2) . .
C7 C6 H6 120.01(15) . .
C5 C6 H6 120.01(15) . .
C6 C7 C8 120.8(2) . .
C6 C7 H7 119.61(15) . .
C8 C7 H7 119.60(14) . .
C9 C8 C7 122.6(2) . .
C9 C8 C3 118.3(2) . .
C7 C8 C3 119.0(2) . .
C10 C9 C8 120.1(2) . .
C10 C9 H9 119.97(13) . .
C8 C9 H9 119.97(13) . .
C9 C10 C11 118.8(2) . .
C9 C10 H10 120.61(13) . .
C11 C10 H10 120.61(13) . .
N2 C11 C10 123.7(2) . .
N2 C11 C12 113.5(2) . .
C10 C11 C12 122.8(2) . .
O13 C12 N14 121.3(2) . .
O13 C12 C11 117.9(2) . .
N14 C12 C11 120.8(2) . .
C12 O13 Cu1 116.30(14) . .
C12 N14 C15 122.9(2) . .
C12 N14 H14 118.53(13) . .
C15 N14 H14 118.53(13) . .
N14 C15 C16 111.4(2) . .
N14 C15 H15A 109.36(13) . .
C16 C15 H15A 109.36(13) . .
N14 C15 H15B 109.36(12) . .
C16 C15 H15B 109.36(14) . .
H15A C15 H15B 108.0 . .
C17 C16 C21 119.2(3) . .
C17 C16 C15 120.7(2) . .
C21 C16 C15 120.1(3) . .
C18 C17 C16 121.0(3) . .
C18 C17 H17 119.5(2) . .
C16 C17 H17 119.5(2) . .
C19 C18 C17 119.6(4) . .
C19 C18 H18 120.2(2) . .
C17 C18 H18 120.2(2) . .
C18 C19 C20 121.8(3) . .
C18 C19 H19 119.1(2) . .
C20 C19 H19 119.1(2) . .
C19 C20 C21 119.2(3) . .
C19 C20 H20 120.4(2) . .
C21 C20 H20 120.4(2) . .
O22 C21 C16 114.6(3) . .
O22 C21 C20 126.3(3) . .
C16 C21 C20 119.2(3) . .
C21 O22 C23 118.3(3) . .
O22 C23 H23A 109.5(2) . .
O22 C23 H23B 109.5(2) . .
H23A C23 H23B 109.5 . .
O22 C23 H23C 109.5(3) . .
H23A C23 H23C 109.5 . .
H23B C23 H23C 109.5 . .
O25 Cl24 O27 119.9(10) . .
O27A Cl24 O25A 114.0(6) . .
O25 Cl24 O26 121.6(3) . .
O27 Cl24 O26 113.6(10) . .
O27A Cl24 O26 117.8(5) . .
O25A Cl24 O26 112.9(3) . .
O25 Cl24 O28 64.5(4) . .
O27 Cl24 O28 83.4(10) . .
O26 Cl24 O28 101.9(2) . .
O27A Cl24 O28A 76.4(7) . .
O25A Cl24 O28A 60.2(4) . .
O26 Cl24 O28A 94.5(3) . .
O25 O28 Cl24 49.6(3) . .
O25A O28A Cl24 48.4(3) . .
Cl24 O25 O28 65.9(4) . .
Cl24 O25A O28A 71.4(4) . .

loop_
_geom_bond_atom_site_label_1
_geom_bond_atom_site_label_2
_geom_bond_distance
_geom_bond_site_symmetry_2
Cu1 O13 1.924(2) .
Cu1 O13 1.924(2) 2_757
Cu1 N2 2.097(2) 2_757
Cu1 N2 2.097(2) .
N2 C11 1.331(3) .
N2 C3 1.371(3) .
C3 C4 1.410(3) .
C3 C8 1.430(3) .
C4 C5 1.362(4) .
C4 H4 0.93 .
C5 C6 1.408(4) .
C5 H5 0.93 .
C6 C7 1.353(4) .
C6 H6 0.93 .
C7 C8 1.417(3) .
C7 H7 0.93 .
C8 C9 1.397(3) .
C9 C10 1.360(3) .
C9 H9 0.93 .
C10 C11 1.400(3) .
C10 H10 0.93 .
C11 C12 1.489(3) .
C12 O13 1.257(3) .
C12 N14 1.312(3) .
N14 C15 1.475(3) .
N14 H14 0.86 .
C15 C16 1.497(4) .
C15 H15A 0.97 .
C15 H15B 0.97 .
C16 C17 1.387(4) .
C16 C21 1.390(4) .
C17 C18 1.376(5) .
C17 H17 0.93 .
C18 C19 1.354(6) .
C18 H18 0.93 .
C19 C20 1.371(6) .
C19 H19 0.93 .
C20 C21 1.412(5) .
C20 H20 0.93 .
C21 O22 1.353(4) .
O22 C23 1.430(4) .
C23 H23A 0.96 .
C23 H23B 0.96 .
C23 H23C 0.96 .
Cl24 O25 1.297(6) .
Cl24 O27 1.34(2) .
Cl24 O27A 1.350(8) .
Cl24 O25A 1.363(5) .
Cl24 O26 1.391(2) .
Cl24 O28 1.555(4) .
Cl24 O28A 1.728(7) .
O28 O25 1.538(10) .
O28A O25A 1.581(10) .

loop_
_geom_torsion_atom_site_label_1
_geom_torsion_atom_site_label_2
_geom_torsion_atom_site_label_3
_geom_torsion_atom_site_label_4
_geom_torsion
_geom_torsion_site_symmetry_1
O13 Cu1 N2 C11 10.34(14) .
O13 Cu1 N2 C11 -169.66(14) 2_757
N2 Cu1 N2 C11 -91.4(188) 2_757
O13 Cu1 N2 C3 -179.5(2) .
O13 Cu1 N2 C3 0.5(2) 2_757
N2 Cu1 N2 C3 78.7(188) 2_757
C11 N2 C3 C4 -173.8(2) .
Cu1 N2 C3 C4 16.7(3) .
C11 N2 C3 C8 3.7(3) .
Cu1 N2 C3 C8 -165.8(2) .
N2 C3 C4 C5 -178.2(2) .
C8 C3 C4 C5 4.3(4) .
C3 C4 C5 C6 -0.8(4) .
C4 C5 C6 C7 -2.6(5) .
C5 C6 C7 C8 2.1(4) .
C6 C7 C8 C9 -177.2(3) .
C6 C7 C8 C3 1.4(4) .
N2 C3 C8 C9 -3.5(3) .
C4 C3 C8 C9 174.1(2) .
N2 C3 C8 C7 177.8(2) .
C4 C3 C8 C7 -4.6(3) .
C7 C8 C9 C10 179.3(2) .
C3 C8 C9 C10 0.6(4) .
C8 C9 C10 C11 1.8(4) .
C3 N2 C11 C10 -1.1(3) .
Cu1 N2 C11 C10 170.4(2) .
C3 N2 C11 C12 179.3(2) .
Cu1 N2 C11 C12 -9.2(2) .
C9 C10 C11 N2 -1.7(4) .
C9 C10 C11 C12 177.9(2) .
N2 C11 C12 O13 1.8(3) .
C10 C11 C12 O13 -177.8(2) .
N2 C11 C12 N14 -177.8(2) .
C10 C11 C12 N14 2.5(3) .
N14 C12 O13 Cu1 -172.7(2) .
C11 C12 O13 Cu1 7.7(3) .
O13 Cu1 O13 C12 73.4(719) 2_757
N2 Cu1 O13 C12 170.2(2) 2_757
N2 Cu1 O13 C12 -9.8(2) .
O13 C12 N14 C15 -1.3(3) .
C11 C12 N14 C15 178.3(2) .
C12 N14 C15 C16 -95.9(3) .
N14 C15 C16 C17 87.3(3) .
N14 C15 C16 C21 -91.7(3) .
C21 C16 C17 C18 -0.2(4) .
C15 C16 C17 C18 -179.2(3) .
C16 C17 C18 C19 -0.3(5) .
C17 C18 C19 C20 0.5(6) .
C18 C19 C20 C21 -0.1(5) .
C17 C16 C21 O22 -179.8(2) .
C15 C16 C21 O22 -0.7(4) .
C17 C16 C21 C20 0.6(4) .
C15 C16 C21 C20 179.6(2) .
C19 C20 C21 O22 180.0(3) .
C19 C20 C21 C16 -0.5(4) .
C16 C21 O22 C23 -179.2(3) .
C20 C21 O22 C23 0.4(5) .
O25 Cl24 O28 O25 0.000(4) .
O27 Cl24 O28 O25 -127.6(11) .
O27A Cl24 O28 O25 -117.2(7) .
O25A Cl24 O28 O25 2.3(5) .
O26 Cl24 O28 O25 119.6(4) .
O28A Cl24 O28 O25 -26.9(15) .
O25 Cl24 O28A O25A 8.9(5) .
O27 Cl24 O28A O25A 131.2(10) .
O27A Cl24 O28A O25A 128.5(6) .
O25A Cl24 O28A O25A 0.000(2) .
O26 Cl24 O28A O25A -114.0(3) .
O28 Cl24 O28A O25A 33.3(15) .
O27 Cl24 O25 O28 65.2(13) .
O27A Cl24 O25 O28 92.4(7) .
O25A Cl24 O25 O28 -176.4(8) .
O26 Cl24 O25 O28 -88.5(4) .
O28 Cl24 O25 O28 0.000(3) .
O28A Cl24 O25 O28 171.2(4) .
Cl24 O28 O25 Cl24 0.000(3) .
O25 Cl24 O25A O28A -165.9(9) .
O27 Cl24 O25A O28A -76.6(14) .
O27A Cl24 O25A O28A -56.5(7) .
O26 Cl24 O25A O28A 81.6(4) .
O28 Cl24 O25A O28A -169.2(5) .
O28A Cl24 O25A O28A 0.000(2) .
Cl24 O28A O25A Cl24 0.000(3) .
